data_4110684
loop_
_publ_author_name
'Shinbyoung Ahn'
'Fang Guo'
'Benson M. Kariuki'
'Kenneth D. M. Harris'

_publ_contact_author
;
K.D.M. Harris,
School of Chemistry, 
Cardiff University, Park Place, 
Cardiff CF10 3AT, Wales
;
_publ_contact_author_email HarrisKDM@cardiff.ac.uk
_publ_section_title
;
 Abundant Polymorphism in a System with Multiple Hydrogen-Bonding
 Opportunities: Oxalyl Dihydrazide
;
_journal_name_full 'Journal of the American Chemical Society'
_journal_page_first 8441
_journal_page_last 8452
_journal_paper_doi 10.1021/ja0573155
_journal_volume 128
_journal_year 2006
_chemical_formula_moiety 'C2 H6 N4 O2'
_chemical_formula_sum 'C2 H6 N4 O2'
_chemical_formula_weight 118.11
_chemical_name_systematic
;
 ?
;
_space_group_IT_number 14
_symmetry_cell_setting monoclinic
_symmetry_space_group_name_Hall '-P 2ybc'
_symmetry_space_group_name_H-M 'P 1 21/c 1'
_atom_sites_solution_hydrogens geom
_atom_sites_solution_primary direct
_atom_sites_solution_secondary difmap
_audit_creation_method SHELXL-97
_cell_angle_alpha 90.00
_cell_angle_beta 119.006(9)
_cell_angle_gamma 90.00
_cell_formula_units_Z 2
_cell_length_a 3.6608(5)
_cell_length_b 14.550(2)
_cell_length_c 5.0646(8)
_cell_measurement_reflns_used 339
_cell_measurement_temperature 296(2)
_cell_measurement_theta_max 70.04
_cell_measurement_theta_min 6.08
_cell_volume 235.93(6)
_computing_cell_refinement SAINTPLUS
_computing_data_collection SMART
_computing_data_reduction SAINTPLUS
_computing_publication_material SHELXTL
_computing_structure_refinement SHELXTL
_computing_structure_solution SHELXTL
_diffrn_ambient_temperature 296(2)
_diffrn_measured_fraction_theta_full 0.926
_diffrn_measured_fraction_theta_max 0.926
_diffrn_measurement_device_type 'Bruker Smart 6000 CCD'
_diffrn_measurement_method 'CCD scans'
_diffrn_radiation_monochromator graphite
_diffrn_radiation_source 'fine-focus sealed tube'
_diffrn_radiation_type CuK\a
_diffrn_radiation_wavelength 1.54178
_diffrn_reflns_av_R_equivalents 0.0336
_diffrn_reflns_av_sigmaI/netI 0.0311
_diffrn_reflns_limit_h_max 4
_diffrn_reflns_limit_h_min -4
_diffrn_reflns_limit_k_max 17
_diffrn_reflns_limit_k_min -14
_diffrn_reflns_limit_l_max 6
_diffrn_reflns_limit_l_min -6
_diffrn_reflns_number 1344
_diffrn_reflns_theta_full 70.04
_diffrn_reflns_theta_max 70.04
_diffrn_reflns_theta_min 6.08
_exptl_absorpt_coefficient_mu 1.258
_exptl_absorpt_correction_T_max 0.9712
_exptl_absorpt_correction_T_min 0.7891
_exptl_absorpt_correction_type empirical
_exptl_absorpt_process_details sadabs
_exptl_crystal_colour colourless
_exptl_crystal_density_diffrn 1.663
_exptl_crystal_description plate
_exptl_crystal_F_000 124
_exptl_crystal_size_max 0.20
_exptl_crystal_size_mid 0.20
_exptl_crystal_size_min 0.10
_refine_diff_density_max 0.151
_refine_diff_density_min -0.198
_refine_diff_density_rms 0.051
_refine_ls_extinction_method none
_refine_ls_goodness_of_fit_ref 1.101
_refine_ls_hydrogen_treatment mixed
_refine_ls_matrix_type full
_refine_ls_number_parameters 45
_refine_ls_number_reflns 412
_refine_ls_number_restraints 0
_refine_ls_restrained_S_all 1.101
_refine_ls_R_factor_all 0.0488
_refine_ls_R_factor_gt 0.0374
_refine_ls_shift/su_max 0.000
_refine_ls_shift/su_mean 0.000
_refine_ls_structure_factor_coef Fsqd
_refine_ls_weighting_details 'calc w=1/[\s^2^(Fo^2^)+(0.0492P)^2^+0.0498P] where P=(Fo^2^+2Fc^2^)/3'
_refine_ls_weighting_scheme calc
_refine_ls_wR_factor_gt 0.0884
_refine_ls_wR_factor_ref 0.0951
_reflns_number_gt 339
_reflns_number_total 412
_reflns_threshold_expression >2sigma(I)
_cod_data_source_file ja0573155si20051103_024327_4.cif
_cod_data_source_block delta
_cod_database_code 4110684

loop_
_symmetry_equiv_pos_as_xyz
'x, y, z'
'-x, y+1/2, -z+1/2'
'-x, -y, -z'
'x, -y-1/2, z-1/2'

loop_
_atom_site_label
_atom_site_type_symbol
_atom_site_fract_x
_atom_site_fract_y
_atom_site_fract_z
_atom_site_U_iso_or_equiv
_atom_site_adp_type
_atom_site_occupancy
_atom_site_symmetry_multiplicity
_atom_site_calc_flag
_atom_site_refinement_flags
C1 C 0.0876(6) -0.04763(13) 0.5020(4) 0.0249(5) Uani 1 1 d .
N1 N 0.3335(7) -0.18491(12) 0.7978(5) 0.0340(5) Uani 1 1 d .
N2 N 0.1925(5) -0.09316(11) 0.7536(3) 0.0277(5) Uani 1 1 d .
H2 H 0.1742 -0.0657 0.8971 0.033 Uiso 1 1 calc R
O1 O 0.1197(5) -0.07847(9) 0.2870(3) 0.0341(5) Uani 1 1 d .
H1A H 0.619(11) -0.1859(18) 0.924(7) 0.060(9) Uiso 1 1 d .
H1B H 0.288(8) -0.2074(18) 0.624(6) 0.045(6) Uiso 1 1 d .

loop_
_atom_site_aniso_label
_atom_site_aniso_U_11
_atom_site_aniso_U_22
_atom_site_aniso_U_33
_atom_site_aniso_U_23
_atom_site_aniso_U_13
_atom_site_aniso_U_12
C1 0.0259(11) 0.0312(11) 0.0204(9) -0.0018(7) 0.0136(8) -0.0049(7)
N1 0.0470(14) 0.0280(11) 0.0315(10) 0.0014(7) 0.0227(10) 0.0015(7)
N2 0.0393(11) 0.0269(10) 0.0234(8) -0.0003(6) 0.0203(8) 0.0012(6)
O1 0.0497(10) 0.0351(9) 0.0260(7) -0.0006(5) 0.0249(7) 0.0042(6)

loop_
_atom_type_symbol
_atom_type_description
_atom_type_scat_dispersion_real
_atom_type_scat_dispersion_imag
_atom_type_scat_source
C C 0.0181 0.0091 'International Tables Vol C Tables 4.2.6.8 and 6.1.1.4'
H H 0.0000 0.0000 'International Tables Vol C Tables 4.2.6.8 and 6.1.1.4'
N N 0.0311 0.0180 'International Tables Vol C Tables 4.2.6.8 and 6.1.1.4'
O O 0.0492 0.0322 'International Tables Vol C Tables 4.2.6.8 and 6.1.1.4'

loop_
_geom_angle_atom_site_label_1
_geom_angle_atom_site_label_2
_geom_angle_atom_site_label_3
_geom_angle
_geom_angle_site_symmetry_3
O1 C1 N2 124.22(17) .
O1 C1 C1 122.6(2) 3_556
N2 C1 C1 113.19(18) 3_556
C1 N2 N1 122.86(16) .

loop_
_geom_bond_atom_site_label_1
_geom_bond_atom_site_label_2
_geom_bond_distance
_geom_bond_site_symmetry_2
C1 O1 1.235(2) .
C1 N2 1.317(2) .
C1 C1 1.523(4) 3_556
N1 N2 1.410(2) .
